data_7104283
loop_
_publ_author_name
'Howson, Suzanne E'
'Allan, Laura E N'
'Chmel, Nikola P'
'Clarkson, Guy J'
'van Gorkum, Remy'
'Scott, Peter'

_publ_section_title
;
 Self-assembling optically pure Fe(A-B)3 chelates.
;
_journal_issue 13
_journal_name_full 'Chemical communications (Cambridge, England)'
_journal_page_first 1727
_journal_page_last 1729
_journal_paper_doi 10.1039/b821573a
_journal_volume 34
_journal_year 2009
_chemical_absolute_configuration rmad
_chemical_formula_sum 'C24 H36 Cl2 Fe N4 O10'
_chemical_formula_weight 667.32
_chemical_name_systematic
;
?
;
_space_group_IT_number 4
_symmetry_cell_setting monoclinic
_symmetry_space_group_name_Hall 'P 2yb'
_symmetry_space_group_name_H-M 'P 1 21 1'
_atom_sites_solution_hydrogens geom
_atom_sites_solution_primary direct
_atom_sites_solution_secondary difmap
_audit_creation_method SHELXL-97
_cell_angle_alpha 90.00
_cell_angle_beta 110.5290(10)
_cell_angle_gamma 90.00
_cell_formula_units_Z 2
_cell_length_a 9.5751(2)
_cell_length_b 15.1762(3)
_cell_length_c 10.7704(2)
_cell_measurement_reflns_used 15937
_cell_measurement_temperature 120(2)
_cell_measurement_theta_max 27.48
_cell_measurement_theta_min 2.91
_cell_volume 1465.69(5)
_computing_cell_refinement 'DENZO (Otwinowski & Minor, 1997) & COLLECT (Hooft, R.W.W., 1998)'
_computing_data_collection 'COLLECT (Hooft, R.W.W., 1998)'
_computing_data_reduction 'DENZO (Otwinowski & Minor, 1997) & COLLECT (Hooft, R.W.W., 1998)'
_computing_molecular_graphics 'SHELXTL (Sheldrick, 1997)'
_computing_publication_material 'SHELXTL (Sheldrick, 1997)'
_computing_structure_refinement 'SHELXL-97 (Sheldrick, 1997)'
_computing_structure_solution 'SHELXS-97 (Sheldrick, 1990)'
_diffrn_ambient_temperature 120(2)
_diffrn_detector_area_resol_mean '4096x4096pixels / 62x62mm'
_diffrn_measured_fraction_theta_full 0.995
_diffrn_measured_fraction_theta_max 0.995
_diffrn_measurement_device_type 'Bruker-Nonius APEX II CCD camera on \k-goniostat'
_diffrn_measurement_method '\f & \w scans'
_diffrn_radiation_monochromator '10cm confocal mirrors'
_diffrn_radiation_source 'Bruker-Nonius FR591 rotating anode'
_diffrn_radiation_type MoK\a
_diffrn_radiation_wavelength 0.71073
_diffrn_reflns_av_R_equivalents 0.0313
_diffrn_reflns_av_sigmaI/netI 0.0433
_diffrn_reflns_limit_h_max 11
_diffrn_reflns_limit_h_min -12
_diffrn_reflns_limit_k_max 19
_diffrn_reflns_limit_k_min -19
_diffrn_reflns_limit_l_max 13
_diffrn_reflns_limit_l_min -13
_diffrn_reflns_number 16635
_diffrn_reflns_theta_full 27.48
_diffrn_reflns_theta_max 27.48
_diffrn_reflns_theta_min 3.36
_diffrn_standards_decay_% nil
_exptl_absorpt_coefficient_mu 0.757
_exptl_absorpt_correction_T_max 0.9080
_exptl_absorpt_correction_T_min 0.8005
_exptl_absorpt_correction_type multi-scan
_exptl_absorpt_process_details 'SADABS 2007/2 (Sheldrick, G.M., 2007)'
_exptl_crystal_colour red
_exptl_crystal_density_diffrn 1.512
_exptl_crystal_density_method 'not measured'
_exptl_crystal_description block
_exptl_crystal_F_000 696
_exptl_crystal_size_max 0.16
_exptl_crystal_size_mid 0.15
_exptl_crystal_size_min 0.13
_refine_diff_density_max 0.879
_refine_diff_density_min -0.450
_refine_diff_density_rms 0.049
_refine_ls_abs_structure_details 'Flack H D (1983), Acta Cryst. A39, 876-881 2717 Friedel pairs'
_refine_ls_abs_structure_Flack 0.06(12)
_refine_ls_extinction_method none
_refine_ls_goodness_of_fit_ref 1.046
_refine_ls_hydrogen_treatment mixed
_refine_ls_matrix_type full
_refine_ls_number_parameters 383
_refine_ls_number_reflns 6382
_refine_ls_number_restraints 7
_refine_ls_restrained_S_all 1.181
_refine_ls_R_factor_all 0.0276
_refine_ls_R_factor_gt 0.0269
_refine_ls_shift/su_max 0.001
_refine_ls_shift/su_mean 0.000
_refine_ls_structure_factor_coef Fsqd
_refine_ls_weighting_details 'calc w=1/[\s^2^(Fo^2^)+(0.0136P)^2^+0.6750P] where P=(Fo^2^+2Fc^2^)/3'
_refine_ls_weighting_scheme calc
_refine_ls_wR_factor_gt 0.0649
_refine_ls_wR_factor_ref 0.0654
_reflns_number_gt 6259
_reflns_number_total 6382
_reflns_threshold_expression >2sigma(I)
_cod_data_source_file b821573a.txt
_cod_data_source_block sh2
_cod_original_sg_symbol_H-M P2(1)
_cod_database_code 7104283

loop_
_symmetry_equiv_pos_as_xyz
'x, y, z'
'-x, y+1/2, -z'

loop_
_atom_site_label
_atom_site_type_symbol
_atom_site_fract_x
_atom_site_fract_y
_atom_site_fract_z
_atom_site_U_iso_or_equiv
_atom_site_adp_type
_atom_site_occupancy
_atom_site_symmetry_multiplicity
_atom_site_calc_flag
_atom_site_refinement_flags
_atom_site_disorder_assembly
_atom_site_disorder_group
Fe1 Fe 0.35282(3) 0.26080(2) 0.20694(3) 0.01338(7) Uani 1 1 d . . .
N101 N 0.2561(2) 0.30208(12) 0.35477(17) 0.0154(4) Uani 1 1 d . . .
C102 C 0.1168(3) 0.32759(16) 0.3368(2) 0.0189(5) Uani 1 1 d . . .
H10D H 0.0455 0.3280 0.2493 0.023 Uiso 1 1 calc R . .
C103 C 0.0718(3) 0.35355(16) 0.4412(2) 0.0202(5) Uani 1 1 d . . .
H10E H -0.0281 0.3715 0.4251 0.024 Uiso 1 1 calc R . .
C104 C 0.1757(3) 0.35271(16) 0.5689(2) 0.0203(5) Uani 1 1 d . . .
H10F H 0.1479 0.3701 0.6417 0.024 Uiso 1 1 calc R . .
C105 C 0.3204(3) 0.32618(15) 0.5892(2) 0.0189(5) Uani 1 1 d . . .
H10G H 0.3934 0.3251 0.6758 0.023 Uiso 1 1 calc R . .
C106 C 0.3565(2) 0.30119(14) 0.4804(2) 0.0161(4) Uani 1 1 d . . .
C107 C 0.5088(2) 0.27484(15) 0.4929(2) 0.0168(4) Uani 1 1 d . . .
H10B H 0.5881 0.2770 0.5761 0.020 Uiso 1 1 calc R . .
N108 N 0.53115(18) 0.24897(13) 0.38842(16) 0.0142(4) Uani 1 1 d . . .
C109 C 0.6818(2) 0.22788(15) 0.3909(2) 0.0161(4) Uani 1 1 d . . .
H10A H 0.7542 0.2594 0.4684 0.019 Uiso 1 1 calc R . .
C110 C 0.6907(2) 0.27031(17) 0.26471(19) 0.0181(4) Uani 1 1 d . . .
H11J H 0.7052 0.3347 0.2773 0.022 Uiso 1 1 calc R . .
H11K H 0.7763 0.2457 0.2447 0.022 Uiso 1 1 calc R . .
O111 O 0.55294(16) 0.25222(12) 0.15621(14) 0.0178(3) Uani 1 1 d . . .
H111 H 0.557(3) 0.272(2) 0.092(3) 0.027 Uiso 1 1 d . . .
C112 C 0.7188(3) 0.12814(16) 0.4092(2) 0.0185(4) Uani 1 1 d . . .
C113 C 0.6969(3) 0.09653(17) 0.5368(2) 0.0246(5) Uani 1 1 d . . .
H11A H 0.7326 0.0358 0.5558 0.037 Uiso 1 1 calc R . .
H11B H 0.5908 0.0990 0.5251 0.037 Uiso 1 1 calc R . .
H11C H 0.7534 0.1347 0.6108 0.037 Uiso 1 1 calc R . .
C114 C 0.8838(3) 0.11671(18) 0.4247(3) 0.0275(5) Uani 1 1 d . . .
H11D H 0.9132 0.0551 0.4458 0.041 Uiso 1 1 calc R . .
H11E H 0.9457 0.1547 0.4965 0.041 Uiso 1 1 calc R . .
H11F H 0.8975 0.1331 0.3417 0.041 Uiso 1 1 calc R . .
C115 C 0.6229(3) 0.07221(17) 0.2929(2) 0.0240(5) Uani 1 1 d . . .
H11G H 0.6536 0.0104 0.3087 0.036 Uiso 1 1 calc R . .
H11H H 0.6357 0.0925 0.2112 0.036 Uiso 1 1 calc R . .
H11I H 0.5179 0.0777 0.2841 0.036 Uiso 1 1 calc R . .
N201 N 0.3174(2) 0.39482(13) 0.13623(18) 0.0166(4) Uani 1 1 d . . .
C202 C 0.3873(3) 0.46761(16) 0.1980(2) 0.0199(5) Uani 1 1 d . . .
H20D H 0.4599 0.4623 0.2844 0.024 Uiso 1 1 calc R . .
C203 C 0.3573(3) 0.55030(16) 0.1400(2) 0.0225(5) Uani 1 1 d . . .
H20E H 0.4072 0.6007 0.1872 0.027 Uiso 1 1 calc R . .
C204 C 0.2546(3) 0.55903(16) 0.0134(2) 0.0225(5) Uani 1 1 d . . .
H20F H 0.2345 0.6150 -0.0285 0.027 Uiso 1 1 calc R . .
C205 C 0.1808(3) 0.48363(16) -0.0518(2) 0.0197(4) Uani 1 1 d . . .
H20G H 0.1094 0.4874 -0.1390 0.024 Uiso 1 1 calc R . .
C206 C 0.2134(2) 0.40370(16) 0.0127(2) 0.0157(4) Uani 1 1 d . . .
C207 C 0.1368(2) 0.32132(15) -0.0443(2) 0.0163(4) Uani 1 1 d . . .
H20A H 0.0534 0.3215 -0.1247 0.020 Uiso 1 1 calc R . .
N208 N 0.18529(19) 0.25001(13) 0.01695(16) 0.0147(4) Uani 1 1 d . . .
C209 C 0.1096(3) 0.16545(15) -0.0273(2) 0.0162(4) Uani 1 1 d . . .
H20C H 0.0025 0.1782 -0.0791 0.019 Uiso 1 1 calc R . .
C210 C 0.1165(2) 0.11765(16) 0.1005(2) 0.0176(4) Uani 1 1 d . . .
H21J H 0.0375 0.1401 0.1316 0.021 Uiso 1 1 calc R . .
H21K H 0.1008 0.0536 0.0836 0.021 Uiso 1 1 calc R . .
O211 O 0.26155(18) 0.13342(11) 0.19979(15) 0.0176(3) Uani 1 1 d . . .
H211 H 0.263(3) 0.117(2) 0.268(3) 0.026 Uiso 1 1 d . . .
C212 C 0.1740(3) 0.11223(15) -0.1181(2) 0.0184(5) Uani 1 1 d . . .
C213 C 0.3307(3) 0.07691(17) -0.0445(2) 0.0235(5) Uani 1 1 d . . .
H21A H 0.3638 0.0418 -0.1054 0.035 Uiso 1 1 calc R . .
H21B H 0.3294 0.0399 0.0296 0.035 Uiso 1 1 calc R . .
H21C H 0.3994 0.1263 -0.0106 0.035 Uiso 1 1 calc R . .
C214 C 0.1775(4) 0.17184(18) -0.2321(3) 0.0306(6) Uani 1 1 d . . .
H21D H 0.2039 0.1367 -0.2970 0.046 Uiso 1 1 calc R . .
H21E H 0.2519 0.2184 -0.1970 0.046 Uiso 1 1 calc R . .
H21F H 0.0791 0.1985 -0.2750 0.046 Uiso 1 1 calc R . .
C215 C 0.0686(3) 0.03425(16) -0.1754(2) 0.0236(5) Uani 1 1 d . . .
H21G H 0.1009 0.0029 -0.2401 0.035 Uiso 1 1 calc R . .
H21H H -0.0332 0.0562 -0.2190 0.035 Uiso 1 1 calc R . .
H21I H 0.0709 -0.0060 -0.1035 0.035 Uiso 1 1 calc R . .
Cl10 Cl 0.75621(6) 0.48607(4) 0.54009(5) 0.02092(12) Uani 1 1 d . . .
O11 O 0.8817(2) 0.44145(18) 0.6311(2) 0.0466(6) Uani 1 1 d . . .
O12 O 0.6195(2) 0.45206(14) 0.5465(2) 0.0381(5) Uani 1 1 d . . .
O13 O 0.7576(2) 0.47767(14) 0.40775(17) 0.0331(4) Uani 1 1 d . . .
O14 O 0.7659(3) 0.57936(13) 0.5727(2) 0.0389(5) Uani 1 1 d . . .
Cl20 Cl 0.73102(6) 0.31264(4) 0.91542(5) 0.02025(12) Uani 1 1 d . . .
O21 O 0.5853(2) 0.31516(19) 0.9256(2) 0.0507(6) Uani 1 1 d U . .
O22 O 0.83608(19) 0.28085(13) 1.03938(15) 0.0295(4) Uani 1 1 d . . .
O23 O 0.7304(2) 0.25398(15) 0.81088(16) 0.0419(5) Uani 1 1 d . . .
O24 O 0.7723(3) 0.39811(13) 0.8877(2) 0.0462(6) Uani 1 1 d . . .

loop_
_atom_site_aniso_label
_atom_site_aniso_U_11
_atom_site_aniso_U_22
_atom_site_aniso_U_33
_atom_site_aniso_U_23
_atom_site_aniso_U_13
_atom_site_aniso_U_12
Fe1 0.01248(14) 0.01469(14) 0.01162(13) 0.00044(12) 0.00253(10) -0.00005(13)
N101 0.0146(9) 0.0162(9) 0.0145(8) -0.0003(7) 0.0042(7) 0.0005(7)
C102 0.0151(11) 0.0208(11) 0.0186(10) 0.0012(9) 0.0031(9) 0.0012(9)
C103 0.0145(11) 0.0210(11) 0.0263(11) 0.0006(9) 0.0088(9) 0.0023(9)
C104 0.0241(12) 0.0214(11) 0.0196(10) -0.0012(9) 0.0128(9) 0.0006(10)
C105 0.0212(12) 0.0193(11) 0.0163(10) 0.0005(8) 0.0068(9) 0.0010(9)
C106 0.0166(11) 0.0157(10) 0.0148(9) 0.0016(8) 0.0040(8) -0.0009(9)
C107 0.0158(10) 0.0179(12) 0.0153(9) 0.0010(8) 0.0037(7) 0.0017(9)
N108 0.0126(8) 0.0145(9) 0.0148(7) 0.0015(7) 0.0040(6) 0.0011(7)
C109 0.0120(10) 0.0204(11) 0.0143(9) -0.0010(8) 0.0027(8) -0.0004(8)
C110 0.0131(9) 0.0229(12) 0.0173(9) 0.0010(9) 0.0041(7) -0.0027(10)
O111 0.0158(7) 0.0257(9) 0.0119(6) 0.0029(7) 0.0047(6) -0.0001(7)
C112 0.0168(11) 0.0206(11) 0.0159(10) 0.0010(9) 0.0030(8) 0.0048(9)
C113 0.0278(13) 0.0245(12) 0.0212(12) 0.0061(10) 0.0082(10) 0.0084(11)
C114 0.0170(12) 0.0307(14) 0.0321(13) 0.0013(11) 0.0053(10) 0.0070(10)
C115 0.0246(12) 0.0198(12) 0.0251(12) -0.0010(9) 0.0057(10) 0.0031(10)
N201 0.0169(9) 0.0177(9) 0.0156(8) -0.0003(7) 0.0061(7) -0.0006(8)
C202 0.0176(11) 0.0200(12) 0.0209(11) -0.0032(9) 0.0052(9) -0.0022(9)
C203 0.0213(12) 0.0177(12) 0.0297(12) -0.0037(9) 0.0102(10) -0.0032(9)
C204 0.0260(13) 0.0141(11) 0.0312(13) 0.0038(9) 0.0148(10) 0.0034(9)
C205 0.0198(11) 0.0204(11) 0.0194(10) 0.0031(9) 0.0076(9) 0.0044(10)
C206 0.0143(10) 0.0190(10) 0.0146(10) 0.0012(8) 0.0060(8) 0.0022(9)
C207 0.0152(10) 0.0199(11) 0.0121(9) 0.0014(8) 0.0027(8) 0.0006(9)
N208 0.0139(8) 0.0165(10) 0.0129(7) -0.0016(7) 0.0037(6) 0.0003(8)
C209 0.0154(11) 0.0161(10) 0.0153(10) -0.0013(8) 0.0031(9) -0.0018(9)
C210 0.0150(11) 0.0209(11) 0.0157(10) -0.0015(8) 0.0041(8) -0.0035(9)
O211 0.0176(8) 0.0203(8) 0.0131(7) 0.0042(6) 0.0029(6) -0.0034(7)
C212 0.0206(12) 0.0188(11) 0.0149(10) -0.0028(8) 0.0052(9) -0.0028(9)
C213 0.0221(12) 0.0238(12) 0.0276(12) -0.0053(10) 0.0126(10) 0.0011(10)
C214 0.0497(17) 0.0248(13) 0.0207(12) -0.0026(10) 0.0167(12) -0.0023(12)
C215 0.0276(13) 0.0201(12) 0.0195(11) -0.0059(9) 0.0037(9) -0.0044(10)
Cl10 0.0189(3) 0.0239(3) 0.0212(3) -0.0060(2) 0.0086(2) -0.0027(2)
O11 0.0300(11) 0.0746(17) 0.0344(11) 0.0166(11) 0.0102(9) 0.0150(11)
O12 0.0254(10) 0.0364(12) 0.0555(13) -0.0006(9) 0.0179(9) -0.0093(9)
O13 0.0425(11) 0.0369(11) 0.0215(8) -0.0098(8) 0.0133(8) 0.0021(10)
O14 0.0630(14) 0.0255(10) 0.0412(11) -0.0179(9) 0.0346(11) -0.0171(10)
Cl20 0.0230(3) 0.0209(3) 0.0165(2) 0.0025(2) 0.0066(2) -0.0010(2)
O21 0.0322(8) 0.0806(11) 0.0419(9) 0.0210(8) 0.0162(7) 0.0030(8)
O22 0.0242(9) 0.0443(13) 0.0158(7) 0.0009(7) 0.0018(6) 0.0019(8)
O23 0.0714(14) 0.0242(10) 0.0188(8) -0.0073(8) 0.0016(8) 0.0000(11)
O24 0.0831(18) 0.0193(10) 0.0427(12) 0.0006(9) 0.0303(12) -0.0092(11)

loop_
_atom_type_symbol
_atom_type_description
_atom_type_scat_dispersion_real
_atom_type_scat_dispersion_imag
_atom_type_scat_source
C C 0.0033 0.0016 'International Tables Vol C Tables 4.2.6.8 and 6.1.1.4'
H H 0.0000 0.0000 'International Tables Vol C Tables 4.2.6.8 and 6.1.1.4'
N N 0.0061 0.0033 'International Tables Vol C Tables 4.2.6.8 and 6.1.1.4'
O O 0.0106 0.0060 'International Tables Vol C Tables 4.2.6.8 and 6.1.1.4'
Cl Cl 0.1484 0.1585 'International Tables Vol C Tables 4.2.6.8 and 6.1.1.4'
Fe Fe 0.3463 0.8444 'International Tables Vol C Tables 4.2.6.8 and 6.1.1.4'

loop_
_geom_angle_atom_site_label_1
_geom_angle_atom_site_label_2
_geom_angle_atom_site_label_3
_geom_angle
_geom_angle_site_symmetry_1
_geom_angle_site_symmetry_3
_geom_angle_publ_flag
N108 Fe1 O211 98.42(7) . . ?
N108 Fe1 N208 169.71(8) . . ?
O211 Fe1 N208 74.36(7) . . ?
N108 Fe1 N201 112.60(7) . . ?
O211 Fe1 N201 147.01(7) . . ?
N208 Fe1 N201 76.10(7) . . ?
N108 Fe1 O111 74.25(6) . . ?
O211 Fe1 O111 109.03(7) . . ?
N208 Fe1 O111 100.86(6) . . ?
N201 Fe1 O111 90.63(7) . . ?
N108 Fe1 N101 76.22(7) . . ?
O211 Fe1 N101 90.76(7) . . ?
N208 Fe1 N101 110.71(7) . . ?
N201 Fe1 N101 86.16(7) . . ?
O111 Fe1 N101 146.40(6) . . ?
C102 N101 C106 117.96(18) . . ?
C102 N101 Fe1 129.13(14) . . ?
C106 N101 Fe1 112.91(14) . . ?
N101 C102 C103 122.7(2) . . ?
N101 C102 H10D 118.7 . . ?
C103 C102 H10D 118.7 . . ?
C104 C103 C102 118.7(2) . . ?
C104 C103 H10E 120.6 . . ?
C102 C103 H10E 120.6 . . ?
C105 C104 C103 119.3(2) . . ?
C105 C104 H10F 120.4 . . ?
C103 C104 H10F 120.4 . . ?
C106 C105 C104 118.6(2) . . ?
C106 C105 H10G 120.7 . . ?
C104 C105 H10G 120.7 . . ?
N101 C106 C105 122.8(2) . . ?
N101 C106 C107 115.21(18) . . ?
C105 C106 C107 122.00(19) . . ?
N108 C107 C106 117.96(19) . . ?
N108 C107 H10B 121.0 . . ?
C106 C107 H10B 121.0 . . ?
C107 N108 C109 121.13(18) . . ?
C107 N108 Fe1 117.37(14) . . ?
C109 N108 Fe1 120.50(12) . . ?
N108 C109 C110 104.61(17) . . ?
N108 C109 C112 113.22(18) . . ?
C110 C109 C112 116.15(19) . . ?
N108 C109 H10A 107.5 . . ?
C110 C109 H10A 107.5 . . ?
C112 C109 H10A 107.5 . . ?
O111 C110 C109 108.48(17) . . ?
O111 C110 H11J 110.0 . . ?
C109 C110 H11J 110.0 . . ?
O111 C110 H11K 110.0 . . ?
C109 C110 H11K 110.0 . . ?
H11J C110 H11K 108.4 . . ?
C110 O111 Fe1 114.81(12) . . ?
C110 O111 H111 109(2) . . ?
Fe1 O111 H111 122(2) . . ?
C115 C112 C113 109.2(2) . . ?
C115 C112 C114 109.02(19) . . ?
C113 C112 C114 108.90(19) . . ?
C115 C112 C109 113.22(19) . . ?
C113 C112 C109 108.72(18) . . ?
C114 C112 C109 107.7(2) . . ?
C112 C113 H11A 109.5 . . ?
C112 C113 H11B 109.5 . . ?
H11A C113 H11B 109.5 . . ?
C112 C113 H11C 109.5 . . ?
H11A C113 H11C 109.5 . . ?
H11B C113 H11C 109.5 . . ?
C112 C114 H11D 109.5 . . ?
C112 C114 H11E 109.5 . . ?
H11D C114 H11E 109.5 . . ?
C112 C114 H11F 109.5 . . ?
H11D C114 H11F 109.5 . . ?
H11E C114 H11F 109.5 . . ?
C112 C115 H11G 109.5 . . ?
C112 C115 H11H 109.5 . . ?
H11G C115 H11H 109.5 . . ?
C112 C115 H11I 109.5 . . ?
H11G C115 H11I 109.5 . . ?
H11H C115 H11I 109.5 . . ?
C202 N201 C206 118.0(2) . . ?
C202 N201 Fe1 127.78(16) . . ?
C206 N201 Fe1 114.16(15) . . ?
N201 C202 C203 122.3(2) . . ?
N201 C202 H20D 118.9 . . ?
C203 C202 H20D 118.9 . . ?
C204 C203 C202 119.7(2) . . ?
C204 C203 H20E 120.1 . . ?
C202 C203 H20E 120.1 . . ?
C203 C204 C205 118.5(2) . . ?
C203 C204 H20F 120.7 . . ?
C205 C204 H20F 120.7 . . ?
C206 C205 C204 118.8(2) . . ?
C206 C205 H20G 120.6 . . ?
C204 C205 H20G 120.6 . . ?
N201 C206 C205 122.6(2) . . ?
N201 C206 C207 114.26(19) . . ?
C205 C206 C207 123.09(19) . . ?
N208 C207 C206 118.06(19) . . ?
N208 C207 H20A 121.0 . . ?
C206 C207 H20A 121.0 . . ?
C207 N208 C209 121.89(18) . . ?
C207 N208 Fe1 116.87(15) . . ?
C209 N208 Fe1 120.08(14) . . ?
N208 C209 C210 105.12(17) . . ?
N208 C209 C212 113.53(18) . . ?
C210 C209 C212 114.62(19) . . ?
N208 C209 H20C 107.7 . . ?
C210 C209 H20C 107.7 . . ?
C212 C209 H20C 107.7 . . ?
O211 C210 C209 108.24(17) . . ?
O211 C210 H21J 110.1 . . ?
C209 C210 H21J 110.1 . . ?
O211 C210 H21K 110.1 . . ?
C209 C210 H21K 110.1 . . ?
H21J C210 H21K 108.4 . . ?
C210 O211 Fe1 117.17(13) . . ?
C210 O211 H211 110(2) . . ?
Fe1 O211 H211 113(2) . . ?
C213 C212 C214 109.2(2) . . ?
C213 C212 C215 109.0(2) . . ?
C214 C212 C215 109.16(19) . . ?
C213 C212 C209 112.99(18) . . ?
C214 C212 C209 108.80(19) . . ?
C215 C212 C209 107.70(18) . . ?
C212 C213 H21A 109.5 . . ?
C212 C213 H21B 109.5 . . ?
H21A C213 H21B 109.5 . . ?
C212 C213 H21C 109.5 . . ?
H21A C213 H21C 109.5 . . ?
H21B C213 H21C 109.5 . . ?
C212 C214 H21D 109.5 . . ?
C212 C214 H21E 109.5 . . ?
H21D C214 H21E 109.5 . . ?
C212 C214 H21F 109.5 . . ?
H21D C214 H21F 109.5 . . ?
H21E C214 H21F 109.5 . . ?
C212 C215 H21G 109.5 . . ?
C212 C215 H21H 109.5 . . ?
H21G C215 H21H 109.5 . . ?
C212 C215 H21I 109.5 . . ?
H21G C215 H21I 109.5 . . ?
H21H C215 H21I 109.5 . . ?
O11 Cl10 O12 111.05(14) . . ?
O11 Cl10 O13 109.95(12) . . ?
O12 Cl10 O13 110.08(12) . . ?
O11 Cl10 O14 109.21(15) . . ?
O12 Cl10 O14 108.74(13) . . ?
O13 Cl10 O14 107.73(12) . . ?
O24 Cl20 O23 109.11(13) . . ?
O24 Cl20 O21 109.97(16) . . ?
O23 Cl20 O21 109.84(15) . . ?
O24 Cl20 O22 110.17(13) . . ?
O23 Cl20 O22 109.17(11) . . ?
O21 Cl20 O22 108.57(12) . . ?

loop_
_geom_bond_atom_site_label_1
_geom_bond_atom_site_label_2
_geom_bond_distance
_geom_bond_site_symmetry_2
_geom_bond_publ_flag
Fe1 N108 2.1043(17) . ?
Fe1 O211 2.1118(17) . ?
Fe1 N208 2.1178(16) . ?
Fe1 N201 2.1565(19) . ?
Fe1 O111 2.1729(15) . ?
Fe1 N101 2.1952(18) . ?
N101 C102 1.336(3) . ?
N101 C106 1.358(3) . ?
C102 C103 1.395(3) . ?
C102 H10D 0.9500 . ?
C103 C104 1.386(3) . ?
C103 H10E 0.9500 . ?
C104 C105 1.385(3) . ?
C104 H10F 0.9500 . ?
C105 C106 1.385(3) . ?
C105 H10G 0.9500 . ?
C106 C107 1.473(3) . ?
C107 N108 1.279(3) . ?
C107 H10B 0.9500 . ?
N108 C109 1.468(3) . ?
C109 C110 1.533(3) . ?
C109 C112 1.551(3) . ?
C109 H10A 1.0000 . ?
C110 O111 1.449(2) . ?
C110 H11J 0.9900 . ?
C110 H11K 0.9900 . ?
O111 H111 0.77(3) . ?
C112 C115 1.525(3) . ?
C112 C113 1.538(3) . ?
C112 C114 1.539(3) . ?
C113 H11A 0.9800 . ?
C113 H11B 0.9800 . ?
C113 H11C 0.9800 . ?
C114 H11D 0.9800 . ?
C114 H11E 0.9800 . ?
C114 H11F 0.9800 . ?
C115 H11G 0.9800 . ?
C115 H11H 0.9800 . ?
C115 H11I 0.9800 . ?
N201 C202 1.341(3) . ?
N201 C206 1.361(3) . ?
C202 C203 1.386(3) . ?
C202 H20D 0.9500 . ?
C203 C204 1.379(4) . ?
C203 H20E 0.9500 . ?
C204 C205 1.398(3) . ?
C204 H20F 0.9500 . ?
C205 C206 1.378(3) . ?
C205 H20G 0.9500 . ?
C206 C207 1.471(3) . ?
C207 N208 1.268(3) . ?
C207 H20A 0.9500 . ?
N208 C209 1.468(3) . ?
C209 C210 1.536(3) . ?
C209 C212 1.553(3) . ?
C209 H20C 1.0000 . ?
C210 O211 1.445(3) . ?
C210 H21J 0.9900 . ?
C210 H21K 0.9900 . ?
O211 H211 0.76(3) . ?
C212 C213 1.528(3) . ?
C212 C214 1.535(3) . ?
C212 C215 1.537(3) . ?
C213 H21A 0.9800 . ?
C213 H21B 0.9800 . ?
C213 H21C 0.9800 . ?
C214 H21D 0.9800 . ?
C214 H21E 0.9800 . ?
C214 H21F 0.9800 . ?
C215 H21G 0.9800 . ?
C215 H21H 0.9800 . ?
C215 H21I 0.9800 . ?
Cl10 O11 1.427(2) . ?
Cl10 O12 1.4311(19) . ?
Cl10 O13 1.4359(17) . ?
Cl10 O14 1.4539(19) . ?
Cl20 O24 1.418(2) . ?
Cl20 O23 1.4337(19) . ?
Cl20 O21 1.438(2) . ?
Cl20 O22 1.4440(17) . ?

loop_
_geom_hbond_atom_site_label_D
_geom_hbond_atom_site_label_H
_geom_hbond_atom_site_label_A
_geom_hbond_distance_DH
_geom_hbond_distance_HA
_geom_hbond_distance_DA
_geom_hbond_angle_DHA
_geom_hbond_site_symmetry_A
O111 H111 O21 0.77(3) 2.01(3) 2.778(3) 173(3) 1_554
O211 H211 O14 0.76(3) 1.93(3) 2.682(2) 171(3) 2_646
C107 H10B O23 0.95 2.44 3.351(3) 160.6 .
